data_4316562
loop_
_publ_author_name
'Motoki Toganoh'
'Takayoshi Hihara'
'Hiroyuki Furuta'

_publ_section_title
;
 N-Heterocyclic Carbene Embedded in an N-Confused Porphyrin Framework
;
_journal_name_full 'Inorganic Chemistry'
_journal_page_first 8182
_journal_page_last 8184
_journal_paper_doi 10.1021/ic1016356
_journal_volume 49
_journal_year 2010
_chemical_formula_moiety 'C48 H27 N4 O3 Re'
_chemical_formula_sum 'C48 H27 N4 O3 Re'
_chemical_formula_weight 893.94
_chemical_name_systematic
; 
 ? 
;
_space_group_IT_number 2
_symmetry_cell_setting triclinic
_symmetry_Int_Tables_number 2
_symmetry_space_group_name_Hall '-P 1'
_symmetry_space_group_name_H-M 'P -1'
_atom_sites_solution_hydrogens geom
_atom_sites_solution_primary direct
_atom_sites_solution_secondary difmap
_audit_creation_method SHELXL-97
_cell_angle_alpha 64.30(6)
_cell_angle_beta 86.16(8)
_cell_angle_gamma 63.52(6)
_cell_formula_units_Z 2
_cell_length_a 12.436(14)
_cell_length_b 13.465(9)
_cell_length_c 14.083(16)
_cell_measurement_reflns_used 5377
_cell_measurement_temperature 123(2)
_cell_measurement_theta_max 30.0909
_cell_measurement_theta_min 1.6248
_cell_volume 1879(4)
_computing_cell_refinement 'CrystalClear (Rigaku Inc., 2008)'
_computing_data_collection 'CrystalClear (Rigaku Inc., 2008)'
_computing_data_reduction 'CrystalClear (Rigaku Inc., 2008)'
_computing_structure_refinement 'SHELXL-97 (Sheldrick, 1997)'
_computing_structure_solution 'SHELXS-97 (Sheldrick, 1990)'
_diffrn_ambient_temperature 123(2)
_diffrn_detector_area_resol_mean 28.5714
_diffrn_measured_fraction_theta_full 0.983
_diffrn_measured_fraction_theta_max 0.983
_diffrn_measurement_device
;
Saturn724+ (4x4 bin mode)
;
_diffrn_measurement_method dtprofit.ref
_diffrn_radiation_monochromator Confocal
_diffrn_radiation_source 'Rotating Anode'
_diffrn_radiation_type MoK\a
_diffrn_radiation_wavelength 0.71069
_diffrn_reflns_av_R_equivalents 0.0763
_diffrn_reflns_av_sigmaI/netI 0.1072
_diffrn_reflns_limit_h_max 15
_diffrn_reflns_limit_h_min -15
_diffrn_reflns_limit_k_max 16
_diffrn_reflns_limit_k_min -17
_diffrn_reflns_limit_l_max 17
_diffrn_reflns_limit_l_min -17
_diffrn_reflns_number 17372
_diffrn_reflns_theta_full 27.00
_diffrn_reflns_theta_max 27.00
_diffrn_reflns_theta_min 1.85
_exptl_absorpt_coefficient_mu 3.284
_exptl_absorpt_correction_T_max 1.0000
_exptl_absorpt_correction_T_min 0.7576
_exptl_absorpt_correction_type multi-scan
_exptl_absorpt_process_details 'REQAB''(REQAB; Jacobson, 1998)'
_exptl_crystal_colour voilet
_exptl_crystal_density_diffrn 1.580
_exptl_crystal_density_method 'not measured'
_exptl_crystal_description needle
_exptl_crystal_F_000 884
_exptl_crystal_size_max 0.20
_exptl_crystal_size_mid 0.05
_exptl_crystal_size_min 0.01
_refine_diff_density_max 5.443
_refine_diff_density_min -3.919
_refine_diff_density_rms 0.254
_refine_ls_extinction_method none
_refine_ls_goodness_of_fit_ref 1.082
_refine_ls_hydrogen_treatment constr
_refine_ls_matrix_type full
_refine_ls_number_parameters 505
_refine_ls_number_reflns 8063
_refine_ls_number_restraints 0
_refine_ls_restrained_S_all 1.082
_refine_ls_R_factor_all 0.1026
_refine_ls_R_factor_gt 0.0816
_refine_ls_shift/su_max 0.000
_refine_ls_shift/su_mean 0.000
_refine_ls_structure_factor_coef Fsqd
_refine_ls_weighting_details 'calc w=1/[\s^2^(Fo^2^)+(0.1382P)^2^+4.1216P] where P=(Fo^2^+2Fc^2^)/3'
_refine_ls_weighting_scheme calc
_refine_ls_wR_factor_gt 0.2109
_refine_ls_wR_factor_ref 0.2492
_reflns_number_gt 6156
_reflns_number_total 8063
_reflns_threshold_expression >2sigma(I)
_cod_data_source_file ic1016356_si_002.cif
_cod_data_source_block Re(NHC-NCP)(CO)3-2
_cod_depositor_comments
;
The following automatic conversions were performed:

'_exptl_absorpt_correction_type' value 'Multi-scan' changed to
'multi-scan' according to the built-in table from CIF Core dictionary
named 'cif_core.dic' version 2.4.1 from 2010-06-29.

Automatic conversion script
Id: cif_fix_values 1646 2011-03-28 12:23:43Z adriana 
;
_cod_original_cell_volume 1879(3)
_cod_database_code 4316562

loop_
_symmetry_equiv_pos_as_xyz
'x, y, z'
'-x, -y, -z'

loop_
_atom_site_label
_atom_site_type_symbol
_atom_site_fract_x
_atom_site_fract_y
_atom_site_fract_z
_atom_site_U_iso_or_equiv
_atom_site_adp_type
_atom_site_occupancy
_atom_site_symmetry_multiplicity
_atom_site_calc_flag
_atom_site_refinement_flags
_atom_site_disorder_assembly
_atom_site_disorder_group
C1 C -0.2765(10) 0.4564(9) 0.0447(8) 0.036(2) Uani 1 1 d . . .
C2 C -0.3764(9) 0.5741(9) -0.0273(9) 0.040(2) Uani 1 1 d . . .
H1 H -0.4398 0.6261 -0.0034 0.048 Uiso 1 1 calc R . .
N1 N -0.3713(8) 0.6024(8) -0.1290(7) 0.0339(18) Uani 1 1 d . . .
C3 C -0.2605(9) 0.5100(10) -0.1328(8) 0.039(2) Uani 1 1 d . . .
C4 C -0.2102(9) 0.5074(9) -0.2273(8) 0.033(2) Uani 1 1 d . . .
C5 C -0.0990(10) 0.4051(9) -0.2102(8) 0.036(2) Uani 1 1 d . . .
C6 C -0.0187(11) 0.3796(10) -0.2846(9) 0.042(2) Uani 1 1 d . . .
H2 H -0.0352 0.4299 -0.3596 0.050 Uiso 1 1 calc R . .
C7 C 0.0858(9) 0.2707(10) -0.2291(8) 0.037(2) Uani 1 1 d . . .
H3 H 0.1547 0.2360 -0.2596 0.045 Uiso 1 1 calc R . .
C8 C 0.0746(9) 0.2162(9) -0.1157(8) 0.036(2) Uani 1 1 d . . .
C9 C 0.1505(9) 0.0904(9) -0.0500(8) 0.0300(19) Uani 1 1 d . . .
C10 C 0.1348(10) 0.0134(10) 0.0571(8) 0.037(2) Uani 1 1 d . . .
C11 C 0.1823(10) -0.1218(9) 0.1011(8) 0.036(2) Uani 1 1 d . . .
H4 H 0.2294 -0.1730 0.0687 0.043 Uiso 1 1 calc R . .
C12 C 0.1440(10) -0.1593(9) 0.1994(8) 0.034(2) Uani 1 1 d . . .
H5 H 0.1598 -0.2418 0.2473 0.041 Uiso 1 1 calc R . .
C13 C 0.0759(10) -0.0506(9) 0.2162(8) 0.035(2) Uani 1 1 d . . .
C14 C 0.0159(9) -0.0436(9) 0.3048(7) 0.033(2) Uani 1 1 d . . .
C15 C -0.0735(10) 0.0697(9) 0.3034(8) 0.035(2) Uani 1 1 d . . .
C16 C -0.1523(10) 0.0875(9) 0.3839(8) 0.036(2) Uani 1 1 d . . .
H6 H -0.1506 0.0252 0.4513 0.043 Uiso 1 1 calc R . .
C17 C -0.2282(10) 0.2126(11) 0.3408(9) 0.043(3) Uani 1 1 d . . .
H7 H -0.2873 0.2541 0.3749 0.052 Uiso 1 1 calc R . .
C18 C -0.2032(10) 0.2709(10) 0.2350(8) 0.036(2) Uani 1 1 d . . .
C19 C -0.2731(9) 0.4010(10) 0.1586(8) 0.036(2) Uani 1 1 d . . .
C20 C -0.1976(9) 0.4148(9) -0.0274(7) 0.0300(19) Uani 1 1 d . . .
C21 C -0.0764(8) 0.3171(9) -0.0110(8) 0.032(2) Uani 1 1 d . . .
N2 N -0.0368(8) 0.3074(7) -0.1048(7) 0.0351(19) Uani 1 1 d . . .
N3 N 0.0760(8) 0.0510(7) 0.1282(6) 0.0302(17) Uani 1 1 d . . .
N4 N -0.1039(7) 0.1861(7) 0.2174(6) 0.0282(17) Uani 1 1 d . . .
C22 C -0.2701(9) 0.6145(10) -0.3361(8) 0.036(2) Uani 1 1 d . . .
C23 C -0.2796(10) 0.5922(11) -0.4238(8) 0.042(2) Uani 1 1 d . . .
H8 H -0.2506 0.5092 -0.4129 0.050 Uiso 1 1 calc R . .
C24 C -0.3317(12) 0.6917(12) -0.5274(9) 0.053(3) Uani 1 1 d . . .
H9 H -0.3420 0.6765 -0.5852 0.063 Uiso 1 1 calc R . .
C25 C -0.3671(12) 0.8109(13) -0.5430(10) 0.058(4) Uani 1 1 d . . .
H10 H -0.3970 0.8772 -0.6134 0.069 Uiso 1 1 calc R . .
C26 C -0.3605(11) 0.8383(11) -0.4565(10) 0.054(3) Uani 1 1 d . . .
H11 H -0.3883 0.9213 -0.4679 0.064 Uiso 1 1 calc R . .
C27 C -0.3109(11) 0.7367(10) -0.3536(9) 0.043(2) Uani 1 1 d . . .
H12 H -0.3051 0.7521 -0.2949 0.051 Uiso 1 1 calc R . .
C28 C 0.2613(9) 0.0239(9) -0.0919(8) 0.035(2) Uani 1 1 d . . .
C29 C 0.3602(10) 0.0418(10) -0.0902(9) 0.044(3) Uani 1 1 d . . .
H13 H 0.3620 0.0920 -0.0600 0.053 Uiso 1 1 calc R . .
C30 C 0.4633(11) -0.0173(11) -0.1357(10) 0.049(3) Uani 1 1 d . . .
H14 H 0.5314 -0.0021 -0.1393 0.059 Uiso 1 1 calc R . .
C31 C 0.4621(10) -0.0958(11) -0.1737(9) 0.049(3) Uani 1 1 d . . .
H15 H 0.5312 -0.1371 -0.2004 0.058 Uiso 1 1 calc R . .
C32 C 0.3611(11) -0.1148(11) -0.1731(9) 0.051(3) Uani 1 1 d . . .
H16 H 0.3606 -0.1688 -0.1994 0.061 Uiso 1 1 calc R . .
C33 C 0.2621(11) -0.0544(10) -0.1340(9) 0.042(3) Uani 1 1 d . . .
H17 H 0.1921 -0.0655 -0.1353 0.051 Uiso 1 1 calc R . .
C34 C 0.0441(9) -0.1663(9) 0.4024(8) 0.033(2) Uani 1 1 d . . .
C35 C 0.1699(11) -0.2522(10) 0.4476(9) 0.042(2) Uani 1 1 d . . .
H18 H 0.2331 -0.2328 0.4182 0.051 Uiso 1 1 calc R . .
C36 C 0.1961(12) -0.3682(11) 0.5384(9) 0.050(3) Uani 1 1 d . . .
H19 H 0.2780 -0.4255 0.5717 0.059 Uiso 1 1 calc R . .
C37 C 0.1028(12) -0.3989(11) 0.5796(9) 0.045(3) Uani 1 1 d . . .
H20 H 0.1212 -0.4777 0.6377 0.054 Uiso 1 1 calc R . .
C38 C -0.0173(12) -0.3109(11) 0.5329(9) 0.047(3) Uani 1 1 d . . .
H21 H -0.0805 -0.3296 0.5635 0.057 Uiso 1 1 calc R . .
C39 C -0.0487(10) -0.1993(10) 0.4454(8) 0.043(3) Uani 1 1 d . . .
H22 H -0.1315 -0.1443 0.4136 0.051 Uiso 1 1 calc R . .
C40 C -0.3617(10) 0.4907(10) 0.1977(8) 0.037(2) Uani 1 1 d . . .
C41 C -0.4651(10) 0.4827(10) 0.2417(10) 0.043(3) Uani 1 1 d . . .
H23 H -0.4820 0.4182 0.2476 0.052 Uiso 1 1 calc R . .
C42 C -0.5429(12) 0.5700(12) 0.2766(11) 0.054(3) Uani 1 1 d . . .
H24 H -0.6114 0.5633 0.3068 0.065 Uiso 1 1 calc R . .
C43 C -0.5209(11) 0.6644(11) 0.2675(9) 0.046(3) Uani 1 1 d . . .
H25 H -0.5761 0.7245 0.2887 0.055 Uiso 1 1 calc R . .
C44 C -0.4163(12) 0.6735(10) 0.2266(9) 0.047(3) Uani 1 1 d . . .
H26 H -0.3987 0.7361 0.2248 0.057 Uiso 1 1 calc R . .
C45 C -0.3396(10) 0.5900(9) 0.1892(8) 0.036(2) Uani 1 1 d . . .
H27 H -0.2723 0.5988 0.1578 0.043 Uiso 1 1 calc R . .
C46 C 0.1580(9) 0.1182(10) 0.2795(8) 0.036(2) Uani 1 1 d . . .
O1 O 0.2229(9) 0.0571(9) 0.3567(7) 0.063(3) Uani 1 1 d . . .
C47 C 0.0001(9) 0.3753(10) 0.1481(8) 0.035(2) Uani 1 1 d . . .
O2 O -0.0229(8) 0.4649(7) 0.1526(7) 0.049(2) Uani 1 1 d . . .
C48 C 0.1816(9) 0.2413(9) 0.0664(8) 0.033(2) Uani 1 1 d . . .
O3 O 0.2601(7) 0.2519(8) 0.0281(6) 0.0465(19) Uani 1 1 d . . .
Re1 Re 0.04528(3) 0.21876(3) 0.13873(3) 0.03537(18) Uani 1 1 d . . .

loop_
_atom_site_aniso_label
_atom_site_aniso_U_11
_atom_site_aniso_U_22
_atom_site_aniso_U_33
_atom_site_aniso_U_23
_atom_site_aniso_U_13
_atom_site_aniso_U_12
C1 0.049(6) 0.028(5) 0.030(5) -0.013(4) 0.012(4) -0.018(4)
C2 0.035(5) 0.029(5) 0.047(6) -0.014(4) 0.006(4) -0.011(4)
N1 0.038(4) 0.030(4) 0.030(4) -0.016(3) 0.002(3) -0.009(3)
C3 0.035(5) 0.033(5) 0.037(5) -0.011(4) 0.000(4) -0.010(4)
C4 0.044(5) 0.028(5) 0.037(5) -0.021(4) 0.005(4) -0.018(4)
C5 0.051(6) 0.030(5) 0.026(5) -0.010(4) -0.004(4) -0.019(4)
C6 0.054(6) 0.029(5) 0.038(5) -0.017(4) 0.008(5) -0.015(5)
C7 0.037(5) 0.038(5) 0.032(5) -0.014(4) 0.000(4) -0.016(4)
C8 0.042(5) 0.027(5) 0.032(5) -0.011(4) 0.005(4) -0.012(4)
C9 0.038(5) 0.037(5) 0.033(5) -0.025(4) 0.012(4) -0.025(4)
C10 0.042(5) 0.034(5) 0.034(5) -0.013(4) 0.006(4) -0.018(4)
C11 0.042(5) 0.026(5) 0.039(5) -0.016(4) 0.009(4) -0.015(4)
C12 0.050(6) 0.032(5) 0.033(5) -0.017(4) 0.009(4) -0.027(4)
C13 0.049(6) 0.027(5) 0.033(5) -0.016(4) 0.006(4) -0.018(4)
C14 0.039(5) 0.028(5) 0.026(4) -0.008(4) 0.000(4) -0.015(4)
C15 0.046(5) 0.034(5) 0.033(5) -0.014(4) 0.012(4) -0.027(4)
C16 0.046(5) 0.029(5) 0.030(5) -0.011(4) 0.003(4) -0.018(4)
C17 0.044(6) 0.041(6) 0.039(6) -0.017(5) 0.013(5) -0.016(5)
C18 0.043(5) 0.037(5) 0.030(5) -0.017(4) 0.006(4) -0.018(4)
C19 0.033(5) 0.041(5) 0.039(5) -0.020(5) 0.010(4) -0.018(4)
C20 0.042(5) 0.025(4) 0.031(5) -0.017(4) 0.006(4) -0.017(4)
C21 0.025(4) 0.029(5) 0.033(5) -0.008(4) 0.006(4) -0.011(4)
N2 0.048(5) 0.022(4) 0.030(4) -0.006(3) 0.000(4) -0.017(4)
N3 0.041(4) 0.022(4) 0.030(4) -0.015(3) 0.002(3) -0.013(3)
N4 0.029(4) 0.033(4) 0.033(4) -0.011(3) 0.015(3) -0.029(3)
C22 0.035(5) 0.037(5) 0.033(5) -0.013(4) 0.005(4) -0.018(4)
C23 0.050(6) 0.040(6) 0.033(5) -0.012(5) 0.007(4) -0.024(5)
C24 0.065(8) 0.058(8) 0.028(5) -0.012(5) 0.011(5) -0.031(6)
C25 0.060(7) 0.057(8) 0.036(6) 0.002(6) -0.003(5) -0.031(6)
C26 0.051(7) 0.029(5) 0.059(7) -0.010(5) -0.008(6) -0.010(5)
C27 0.051(6) 0.031(5) 0.040(6) -0.011(5) 0.004(5) -0.018(5)
C28 0.042(5) 0.030(5) 0.030(5) -0.010(4) 0.013(4) -0.020(4)
C29 0.050(6) 0.028(5) 0.038(5) -0.011(4) 0.014(5) -0.011(4)
C30 0.042(6) 0.044(6) 0.052(7) -0.019(5) 0.017(5) -0.018(5)
C31 0.038(6) 0.051(7) 0.043(6) -0.026(5) 0.006(5) -0.006(5)
C32 0.058(7) 0.037(6) 0.044(6) -0.029(5) -0.006(5) 0.001(5)
C33 0.047(6) 0.033(5) 0.038(6) -0.017(5) 0.004(5) -0.010(5)
C34 0.040(5) 0.024(4) 0.033(5) -0.013(4) 0.003(4) -0.014(4)
C35 0.050(6) 0.035(5) 0.036(5) -0.018(5) -0.001(5) -0.013(5)
C36 0.059(7) 0.036(6) 0.034(5) -0.001(5) -0.006(5) -0.018(5)
C37 0.066(7) 0.037(6) 0.037(6) -0.018(5) 0.007(5) -0.026(5)
C38 0.066(7) 0.048(7) 0.038(6) -0.023(5) 0.022(5) -0.033(6)
C39 0.044(6) 0.034(5) 0.036(5) -0.006(4) 0.009(4) -0.016(5)
C40 0.042(5) 0.042(6) 0.030(5) -0.018(4) 0.007(4) -0.019(5)
C41 0.043(6) 0.038(6) 0.061(7) -0.031(5) 0.016(5) -0.022(5)
C42 0.049(7) 0.048(7) 0.072(9) -0.034(7) 0.017(6) -0.021(6)
C43 0.055(7) 0.039(6) 0.044(6) -0.023(5) 0.009(5) -0.017(5)
C44 0.067(7) 0.031(5) 0.043(6) -0.015(5) 0.015(5) -0.023(5)
C45 0.050(6) 0.030(5) 0.033(5) -0.021(4) 0.008(4) -0.018(4)
C46 0.035(5) 0.029(5) 0.035(5) -0.009(4) -0.002(4) -0.012(4)
O1 0.071(6) 0.061(6) 0.044(5) -0.003(4) -0.006(4) -0.037(5)
C47 0.037(5) 0.042(6) 0.030(5) -0.022(4) 0.012(4) -0.018(4)
O2 0.050(4) 0.036(4) 0.064(5) -0.028(4) 0.005(4) -0.017(4)
C48 0.037(5) 0.022(4) 0.037(5) -0.015(4) -0.001(4) -0.007(4)
O3 0.047(4) 0.057(5) 0.049(5) -0.023(4) 0.022(4) -0.038(4)
Re1 0.0438(3) 0.0312(3) 0.0309(3) -0.01228(19) 0.00333(17) -0.0186(2)

loop_
_atom_type_symbol
_atom_type_description
_atom_type_scat_dispersion_real
_atom_type_scat_dispersion_imag
_atom_type_scat_source
C C 0.0033 0.0016 'International Tables Vol C Tables 4.2.6.8 and 6.1.1.4'
H H 0.0000 0.0000 'International Tables Vol C Tables 4.2.6.8 and 6.1.1.4'
N N 0.0061 0.0033 'International Tables Vol C Tables 4.2.6.8 and 6.1.1.4'
Re Re -1.0185 7.2310 'International Tables Vol C Tables 4.2.6.8 and 6.1.1.4'
O O 0.0106 0.0060 'International Tables Vol C Tables 4.2.6.8 and 6.1.1.4'

loop_
_geom_angle_atom_site_label_1
_geom_angle_atom_site_label_2
_geom_angle_atom_site_label_3
_geom_angle
_geom_angle_site_symmetry_1
_geom_angle_site_symmetry_3
_geom_angle_publ_flag
C19 C1 C2 122.7(10) . . ?
C19 C1 C20 133.5(9) . . ?
C2 C1 C20 103.7(8) . . ?
N1 C2 C1 114.0(9) . . ?
N1 C2 H1 123.0 . . ?
C1 C2 H1 123.0 . . ?
C2 N1 C3 106.3(8) . . ?
N1 C3 C20 111.3(9) . . ?
N1 C3 C4 126.5(9) . . ?
C20 C3 C4 122.1(9) . . ?
C5 C4 C3 115.6(9) . . ?
C5 C4 C22 122.7(9) . . ?
C3 C4 C22 121.4(9) . . ?
C4 C5 C6 130.0(9) . . ?
C4 C5 N2 122.6(10) . . ?
C6 C5 N2 107.2(9) . . ?
C7 C6 C5 108.9(9) . . ?
C7 C6 H2 125.5 . . ?
C5 C6 H2 125.5 . . ?
C6 C7 C8 109.5(10) . . ?
C6 C7 H3 125.2 . . ?
C8 C7 H3 125.2 . . ?
C9 C8 N2 133.4(9) . . ?
C9 C8 C7 119.5(9) . . ?
N2 C8 C7 105.6(8) . . ?
C8 C9 C10 127.0(9) . . ?
C8 C9 C28 117.4(9) . . ?
C10 C9 C28 115.6(9) . . ?
N3 C10 C11 109.3(9) . . ?
N3 C10 C9 127.9(9) . . ?
C11 C10 C9 122.8(10) . . ?
C12 C11 C10 105.8(9) . . ?
C12 C11 H4 127.1 . . ?
C10 C11 H4 127.1 . . ?
C11 C12 C13 107.9(9) . . ?
C11 C12 H5 126.1 . . ?
C13 C12 H5 126.1 . . ?
N3 C13 C14 124.4(9) . . ?
N3 C13 C12 107.9(9) . . ?
C14 C13 C12 127.7(9) . . ?
C15 C14 C13 123.7(9) . . ?
C15 C14 C34 119.2(9) . . ?
C13 C14 C34 116.9(9) . . ?
N4 C15 C14 122.8(9) . . ?
N4 C15 C16 108.5(9) . . ?
C14 C15 C16 128.6(9) . . ?
C17 C16 C15 105.4(9) . . ?
C17 C16 H6 127.3 . . ?
C15 C16 H6 127.3 . . ?
C16 C17 C18 108.4(10) . . ?
C16 C17 H7 125.8 . . ?
C18 C17 H7 125.8 . . ?
N4 C18 C17 109.6(9) . . ?
N4 C18 C19 125.0(9) . . ?
C17 C18 C19 125.4(10) . . ?
C1 C19 C18 127.6(10) . . ?
C1 C19 C40 113.5(9) . . ?
C18 C19 C40 118.6(9) . . ?
C3 C20 C21 121.3(9) . . ?
C3 C20 C1 104.5(8) . . ?
C21 C20 C1 133.6(9) . . ?
N2 C21 C20 114.5(8) . . ?
N2 C21 Re1 122.9(6) . . ?
C20 C21 Re1 121.6(7) . . ?
C21 N2 C8 128.8(8) . . ?
C21 N2 C5 122.3(8) . . ?
C8 N2 C5 108.3(8) . . ?
C10 N3 C13 109.1(8) . . ?
C10 N3 Re1 126.1(7) . . ?
C13 N3 Re1 121.3(6) . . ?
C18 N4 C15 107.3(8) . . ?
C18 N4 Re1 125.5(6) . . ?
C15 N4 Re1 117.9(6) . . ?
C27 C22 C23 118.9(10) . . ?
C27 C22 C4 120.8(10) . . ?
C23 C22 C4 120.2(10) . . ?
C24 C23 C22 120.9(11) . . ?
C24 C23 H8 119.5 . . ?
C22 C23 H8 119.5 . . ?
C25 C24 C23 118.9(12) . . ?
C25 C24 H9 120.6 . . ?
C23 C24 H9 120.6 . . ?
C24 C25 C26 122.1(11) . . ?
C24 C25 H10 119.0 . . ?
C26 C25 H10 119.0 . . ?
C27 C26 C25 117.3(11) . . ?
C27 C26 H11 121.3 . . ?
C25 C26 H11 121.3 . . ?
C22 C27 C26 121.7(12) . . ?
C22 C27 H12 119.1 . . ?
C26 C27 H12 119.1 . . ?
C29 C28 C33 119.8(10) . . ?
C29 C28 C9 119.2(10) . . ?
C33 C28 C9 121.0(10) . . ?
C28 C29 C30 118.6(12) . . ?
C28 C29 H13 120.7 . . ?
C30 C29 H13 120.7 . . ?
C31 C30 C29 119.9(12) . . ?
C31 C30 H14 120.0 . . ?
C29 C30 H14 120.0 . . ?
C30 C31 C32 120.7(11) . . ?
C30 C31 H15 119.6 . . ?
C32 C31 H15 119.6 . . ?
C33 C32 C31 118.9(12) . . ?
C33 C32 H16 120.6 . . ?
C31 C32 H16 120.6 . . ?
C32 C33 C28 122.0(12) . . ?
C32 C33 H17 119.0 . . ?
C28 C33 H17 119.0 . . ?
C39 C34 C35 120.3(9) . . ?
C39 C34 C14 122.0(9) . . ?
C35 C34 C14 117.6(9) . . ?
C36 C35 C34 117.4(11) . . ?
C36 C35 H18 121.3 . . ?
C34 C35 H18 121.3 . . ?
C37 C36 C35 121.3(11) . . ?
C37 C36 H19 119.3 . . ?
C35 C36 H19 119.3 . . ?
C38 C37 C36 118.4(10) . . ?
C38 C37 H20 120.8 . . ?
C36 C37 H20 120.8 . . ?
C39 C38 C37 123.3(11) . . ?
C39 C38 H21 118.3 . . ?
C37 C38 H21 118.3 . . ?
C38 C39 C34 119.2(11) . . ?
C38 C39 H22 120.4 . . ?
C34 C39 H22 120.4 . . ?
C41 C40 C45 118.4(10) . . ?
C41 C40 C19 123.9(10) . . ?
C45 C40 C19 117.7(9) . . ?
C42 C41 C40 120.2(11) . . ?
C42 C41 H23 119.9 . . ?
C40 C41 H23 119.9 . . ?
C43 C42 C41 120.7(12) . . ?
C43 C42 H24 119.6 . . ?
C41 C42 H24 119.6 . . ?
C42 C43 C44 120.7(11) . . ?
C42 C43 H25 119.7 . . ?
C44 C43 H25 119.7 . . ?
C45 C44 C43 119.6(11) . . ?
C45 C44 H26 120.2 . . ?
C43 C44 H26 120.2 . . ?
C44 C45 C40 120.3(11) . . ?
C44 C45 H27 119.8 . . ?
C40 C45 H27 119.8 . . ?
O1 C46 Re1 176.4(11) . . ?
O2 C47 Re1 178.1(10) . . ?
O3 C48 Re1 178.3(10) . . ?
C47 Re1 C48 86.9(4) . . ?
C47 Re1 C46 90.7(5) . . ?
C48 Re1 C46 88.6(4) . . ?
C47 Re1 C21 92.3(4) . . ?
C48 Re1 C21 92.9(4) . . ?
C46 Re1 C21 176.7(4) . . ?
C47 Re1 N3 174.3(3) . . ?
C48 Re1 N3 98.0(4) . . ?
C46 Re1 N3 92.1(4) . . ?
C21 Re1 N3 84.8(4) . . ?
C47 Re1 N4 95.8(4) . . ?
C48 Re1 N4 177.3(3) . . ?
C46 Re1 N4 91.7(4) . . ?
C21 Re1 N4 86.7(3) . . ?
N3 Re1 N4 79.2(3) . . ?

loop_
_geom_bond_atom_site_label_1
_geom_bond_atom_site_label_2
_geom_bond_distance
_geom_bond_site_symmetry_2
_geom_bond_publ_flag
C1 C19 1.439(14) . ?
C1 C2 1.450(14) . ?
C1 C20 1.476(14) . ?
C2 N1 1.318(14) . ?
C2 H1 0.9500 . ?
N1 C3 1.404(13) . ?
C3 C20 1.439(14) . ?
C3 C4 1.440(15) . ?
C4 C5 1.388(15) . ?
C4 C22 1.504(14) . ?
C5 C6 1.441(16) . ?
C5 N2 1.443(12) . ?
C6 C7 1.376(14) . ?
C6 H2 0.9500 . ?
C7 C8 1.468(14) . ?
C7 H3 0.9500 . ?
C8 C9 1.396(14) . ?
C8 N2 1.438(13) . ?
C9 C10 1.474(14) . ?
C9 C28 1.516(13) . ?
C10 N3 1.344(14) . ?
C10 C11 1.469(14) . ?
C11 C12 1.386(14) . ?
C11 H4 0.9500 . ?
C12 C13 1.443(14) . ?
C12 H5 0.9500 . ?
C13 N3 1.392(13) . ?
C13 C14 1.427(14) . ?
C14 C15 1.423(14) . ?
C14 C34 1.524(13) . ?
C15 N4 1.398(12) . ?
C15 C16 1.476(14) . ?
C16 C17 1.367(15) . ?
C16 H6 0.9500 . ?
C17 C18 1.440(15) . ?
C17 H7 0.9500 . ?
C18 N4 1.355(13) . ?
C18 C19 1.454(15) . ?
C19 C40 1.512(15) . ?
C20 C21 1.439(13) . ?
C21 N2 1.418(14) . ?
C21 Re1 2.169(10) . ?
N3 Re1 2.187(8) . ?
N4 Re1 2.212(7) . ?
C22 C27 1.395(16) . ?
C22 C23 1.415(16) . ?
C23 C24 1.415(15) . ?
C23 H8 0.9500 . ?
C24 C25 1.38(2) . ?
C24 H9 0.9500 . ?
C25 C26 1.43(2) . ?
C25 H10 0.9500 . ?
C26 C27 1.414(16) . ?
C26 H11 0.9500 . ?
C27 H12 0.9500 . ?
C28 C29 1.359(16) . ?
C28 C33 1.412(16) . ?
C29 C30 1.452(15) . ?
C29 H13 0.9500 . ?
C30 C31 1.380(18) . ?
C30 H14 0.9500 . ?
C31 C32 1.388(19) . ?
C31 H15 0.9500 . ?
C32 C33 1.373(16) . ?
C32 H16 0.9500 . ?
C33 H17 0.9500 . ?
C34 C39 1.423(15) . ?
C34 C35 1.439(15) . ?
C35 C36 1.432(15) . ?
C35 H18 0.9500 . ?
C36 C37 1.408(17) . ?
C36 H19 0.9500 . ?
C37 C38 1.395(17) . ?
C37 H20 0.9500 . ?
C38 C39 1.366(15) . ?
C38 H21 0.9500 . ?
C39 H22 0.9500 . ?
C40 C41 1.416(15) . ?
C40 C45 1.437(15) . ?
C41 C42 1.408(16) . ?
C41 H23 0.9500 . ?
C42 C43 1.368(18) . ?
C42 H24 0.9500 . ?
C43 C44 1.421(17) . ?
C43 H25 0.9500 . ?
C44 C45 1.393(15) . ?
C44 H26 0.9500 . ?
C45 H27 0.9500 . ?
C46 O1 1.123(13) . ?
C46 Re1 2.020(11) . ?
C47 O2 1.138(14) . ?
C47 Re1 1.988(12) . ?
C48 O3 1.118(13) . ?
C48 Re1 1.991(11) . ?

loop_
_geom_torsion_atom_site_label_1
_geom_torsion_atom_site_label_2
_geom_torsion_atom_site_label_3
_geom_torsion_atom_site_label_4
_geom_torsion
_geom_torsion_site_symmetry_1
_geom_torsion_site_symmetry_2
_geom_torsion_site_symmetry_3
_geom_torsion_site_symmetry_4
_geom_torsion_publ_flag
C19 C1 C2 N1 -171.9(10) . . . . ?
C20 C1 C2 N1 4.2(13) . . . . ?
C1 C2 N1 C3 -5.2(13) . . . . ?
C2 N1 C3 C20 4.1(13) . . . . ?
C2 N1 C3 C4 -174.3(11) . . . . ?
N1 C3 C4 C5 -179.6(10) . . . . ?
C20 C3 C4 C5 2.1(16) . . . . ?
N1 C3 C4 C22 5.3(17) . . . . ?
C20 C3 C4 C22 -173.0(10) . . . . ?
C3 C4 C5 C6 -173.0(11) . . . . ?
C22 C4 C5 C6 2.0(18) . . . . ?
C3 C4 C5 N2 -0.3(15) . . . . ?
C22 C4 C5 N2 174.7(9) . . . . ?
C4 C5 C6 C7 175.2(11) . . . . ?
N2 C5 C6 C7 1.6(13) . . . . ?
C5 C6 C7 C8 3.4(13) . . . . ?
C6 C7 C8 C9 160.7(10) . . . . ?
C6 C7 C8 N2 -7.0(13) . . . . ?
N2 C8 C9 C10 -1.1(19) . . . . ?
C7 C8 C9 C10 -164.7(10) . . . . ?
N2 C8 C9 C28 178.7(11) . . . . ?
C7 C8 C9 C28 15.0(15) . . . . ?
C8 C9 C10 N3 -25.9(17) . . . . ?
C28 C9 C10 N3 154.3(10) . . . . ?
C8 C9 C10 C11 152.7(11) . . . . ?
C28 C9 C10 C11 -27.1(14) . . . . ?
N3 C10 C11 C12 2.1(12) . . . . ?
C9 C10 C11 C12 -176.8(9) . . . . ?
C10 C11 C12 C13 -0.5(12) . . . . ?
C11 C12 C13 N3 -1.1(12) . . . . ?
C11 C12 C13 C14 177.8(11) . . . . ?
N3 C13 C14 C15 15.2(17) . . . . ?
C12 C13 C14 C15 -163.6(10) . . . . ?
N3 C13 C14 C34 -169.3(9) . . . . ?
C12 C13 C14 C34 11.9(16) . . . . ?
C13 C14 C15 N4 -5.3(16) . . . . ?
C34 C14 C15 N4 179.4(9) . . . . ?
C13 C14 C15 C16 171.6(10) . . . . ?
C34 C14 C15 C16 -3.8(16) . . . . ?
N4 C15 C16 C17 2.0(12) . . . . ?
C14 C15 C16 C17 -175.3(11) . . . . ?
C15 C16 C17 C18 3.0(13) . . . . ?
C16 C17 C18 N4 -7.3(13) . . . . ?
C16 C17 C18 C19 173.1(10) . . . . ?
C2 C1 C19 C18 158.3(11) . . . . ?
C20 C1 C19 C18 -16(2) . . . . ?
C2 C1 C19 C40 -16.4(15) . . . . ?
C20 C1 C19 C40 168.8(11) . . . . ?
N4 C18 C19 C1 20.1(18) . . . . ?
C17 C18 C19 C1 -160.3(11) . . . . ?
N4 C18 C19 C40 -165.4(10) . . . . ?
C17 C18 C19 C40 14.2(16) . . . . ?
N1 C3 C20 C21 -173.6(9) . . . . ?
C4 C3 C20 C21 4.9(16) . . . . ?
N1 C3 C20 C1 -1.6(12) . . . . ?
C4 C3 C20 C1 177.0(10) . . . . ?
C19 C1 C20 C3 174.1(12) . . . . ?
C2 C1 C20 C3 -1.4(11) . . . . ?
C19 C1 C20 C21 -15(2) . . . . ?
C2 C1 C20 C21 169.2(11) . . . . ?
C3 C20 C21 N2 -13.0(14) . . . . ?
C1 C20 C21 N2 177.7(10) . . . . ?
C3 C20 C21 Re1 155.8(8) . . . . ?
C1 C20 C21 Re1 -13.5(16) . . . . ?
C20 C21 N2 C8 -175.6(9) . . . . ?
Re1 C21 N2 C8 15.8(14) . . . . ?
C20 C21 N2 C5 14.9(14) . . . . ?
Re1 C21 N2 C5 -153.7(8) . . . . ?
C9 C8 N2 C21 32.0(19) . . . . ?
C7 C8 N2 C21 -162.8(10) . . . . ?
C9 C8 N2 C5 -157.3(12) . . . . ?
C7 C8 N2 C5 7.9(11) . . . . ?
C4 C5 N2 C21 -8.8(15) . . . . ?
C6 C5 N2 C21 165.3(9) . . . . ?
C4 C5 N2 C8 179.8(10) . . . . ?
C6 C5 N2 C8 -6.1(12) . . . . ?
C11 C10 N3 C13 -2.8(12) . . . . ?
C9 C10 N3 C13 176.0(10) . . . . ?
C11 C10 N3 Re1 155.8(7) . . . . ?
C9 C10 N3 Re1 -25.4(15) . . . . ?
C14 C13 N3 C10 -176.5(10) . . . . ?
C12 C13 N3 C10 2.4(12) . . . . ?
C14 C13 N3 Re1 23.6(14) . . . . ?
C12 C13 N3 Re1 -157.4(7) . . . . ?
C17 C18 N4 C15 8.4(12) . . . . ?
C19 C18 N4 C15 -172.0(10) . . . . ?
C17 C18 N4 Re1 -137.2(8) . . . . ?
C19 C18 N4 Re1 42.5(14) . . . . ?
C14 C15 N4 C18 171.0(10) . . . . ?
C16 C15 N4 C18 -6.4(11) . . . . ?
C14 C15 N4 Re1 -40.4(12) . . . . ?
C16 C15 N4 Re1 142.2(7) . . . . ?
C5 C4 C22 C27 -128.8(11) . . . . ?
C3 C4 C22 C27 45.9(15) . . . . ?
C5 C4 C22 C23 47.4(15) . . . . ?
C3 C4 C22 C23 -137.9(11) . . . . ?
C27 C22 C23 C24 -1.3(17) . . . . ?
C4 C22 C23 C24 -177.6(11) . . . . ?
C22 C23 C24 C25 3.6(18) . . . . ?
C23 C24 C25 C26 -4(2) . . . . ?
C24 C25 C26 C27 3(2) . . . . ?
C23 C22 C27 C26 -0.4(17) . . . . ?
C4 C22 C27 C26 175.9(11) . . . . ?
C25 C26 C27 C22 -0.2(18) . . . . ?
C8 C9 C28 C29 77.3(13) . . . . ?
C10 C9 C28 C29 -102.9(11) . . . . ?
C8 C9 C28 C33 -101.7(12) . . . . ?
C10 C9 C28 C33 78.1(12) . . . . ?
C33 C28 C29 C30 2.1(15) . . . . ?
C9 C28 C29 C30 -176.9(9) . . . . ?
C28 C29 C30 C31 -3.8(16) . . . . ?
C29 C30 C31 C32 2.8(18) . . . . ?
C30 C31 C32 C33 -0.1(18) . . . . ?
C31 C32 C33 C28 -1.7(17) . . . . ?
C29 C28 C33 C32 0.6(16) . . . . ?
C9 C28 C33 C32 179.6(10) . . . . ?
C15 C14 C34 C39 52.4(15) . . . . ?
C13 C14 C34 C39 -123.3(12) . . . . ?
C15 C14 C34 C35 -130.8(11) . . . . ?
C13 C14 C34 C35 53.5(13) . . . . ?
C39 C34 C35 C36 -2.3(16) . . . . ?
C14 C34 C35 C36 -179.2(10) . . . . ?
C34 C35 C36 C37 2.4(18) . . . . ?
C35 C36 C37 C38 -3.1(18) . . . . ?
C36 C37 C38 C39 3.9(19) . . . . ?
C37 C38 C39 C34 -3.9(19) . . . . ?
C35 C34 C39 C38 3.0(17) . . . . ?
C14 C34 C39 C38 179.8(10) . . . . ?
C1 C19 C40 C41 111.8(12) . . . . ?
C18 C19 C40 C41 -63.4(14) . . . . ?
C1 C19 C40 C45 -67.8(13) . . . . ?
C18 C19 C40 C45 117.0(11) . . . . ?
C45 C40 C41 C42 -0.5(17) . . . . ?
C19 C40 C41 C42 179.8(11) . . . . ?
C40 C41 C42 C43 0.8(19) . . . . ?
C41 C42 C43 C44 -2.6(19) . . . . ?
C42 C43 C44 C45 4.1(18) . . . . ?
C43 C44 C45 C40 -3.8(16) . . . . ?
C41 C40 C45 C44 2.1(15) . . . . ?
C19 C40 C45 C44 -178.3(10) . . . . ?
C20 C21 Re1 C47 -43.6(8) . . . . ?
N2 C21 Re1 C48 37.2(8) . . . . ?
C20 C21 Re1 C48 -130.7(8) . . . . ?
N2 C21 Re1 N3 -60.6(8) . . . . ?
C20 C21 Re1 N3 131.5(8) . . . . ?
N2 C21 Re1 N4 -140.1(8) . . . . ?
C20 C21 Re1 N4 52.0(8) . . . . ?
C10 N3 Re1 C48 -23.1(9) . . . . ?
C13 N3 Re1 C48 133.2(8) . . . . ?
C10 N3 Re1 C46 -111.9(9) . . . . ?
C13 N3 Re1 C46 44.3(8) . . . . ?
C10 N3 Re1 C21 69.1(8) . . . . ?
C13 N3 Re1 C21 -134.6(8) . . . . ?
C10 N3 Re1 N4 156.7(9) . . . . ?
C13 N3 Re1 N4 -47.0(8) . . . . ?
C18 N4 Re1 C47 14.3(9) . . . . ?
C15 N4 Re1 C47 -128.0(8) . . . . ?
C18 N4 Re1 C46 105.2(9) . . . . ?
C15 N4 Re1 C46 -37.1(8) . . . . ?
C18 N4 Re1 C21 -77.7(8) . . . . ?
C15 N4 Re1 C21 140.0(8) . . . . ?
C18 N4 Re1 N3 -163.0(8) . . . . ?
C15 N4 Re1 N3 54.7(7) . . . . ?
